data_2239235
loop_
_publ_author_name
'Tiritiris, Ioannis'
'Frey, Wolfgang'
'Kantlehner, Willi'

_publ_section_title
;
 <i>N</i>''-(4-Methoxyphenyl)-<i>N</i>,<i>N</i>,<i>N</i>'-trimethyl-<i>N</i>'-phenylguanidine
;
_journal_coeditor_code KP2467
_journal_issue 4
_journal_name_full 'Acta Crystallographica Section E'
_journal_page_first o460
_journal_paper_doi 10.1107/S1600536814005819
_journal_volume 70
_journal_year 2014
_chemical_formula_iupac 'C17 H21 N3 O'
_chemical_formula_moiety 'C17 H21 N3 O'
_chemical_formula_sum 'C17 H21 N3 O'
_chemical_formula_weight 283.37
_chemical_name_systematic <i>N</i>''-(4-Methoxyphenyl)-<i>N</i>,<i>N</i>,<i>N</i>'-trimethyl-<i>N</i>'-phenylguanidine
_space_group_IT_number 15
_symmetry_cell_setting monoclinic
_symmetry_space_group_name_Hall '-C 2yc'
_symmetry_space_group_name_H-M 'C 1 2/c 1'
_atom_sites_solution_hydrogens geom
_atom_sites_solution_primary direct
_atom_sites_solution_secondary difmap
_audit_creation_method SHELXL97
_cell_angle_alpha 90.00
_cell_angle_beta 125.412(8)
_cell_angle_gamma 90.00
_cell_formula_units_Z 8
_cell_length_a 26.691(4)
_cell_length_b 7.5135(7)
_cell_length_c 19.361(2)
_cell_measurement_reflns_used 32
_cell_measurement_temperature 293(2)
_cell_measurement_theta_max 17.00
_cell_measurement_theta_min 12.5
_cell_volume 3164.4(7)
_computing_cell_refinement 'XSCANS (Siemens, 1996)'
_computing_data_collection 'XSCANS (Siemens, 1996)'
_computing_data_reduction 'SHELXTL (Sheldrick, 2008)'
_computing_molecular_graphics 'DIAMOND (Brandenburg & Putz, 2005)'
_computing_publication_material 'SHELXL97 (Sheldrick, 2008)'
_computing_structure_refinement 'SHELXL97 (Sheldrick, 2008)'
_computing_structure_solution 'SHELXS97 (Sheldrick, 2008)'
_diffrn_ambient_temperature 293(2)
_diffrn_measured_fraction_theta_full 1.000
_diffrn_measured_fraction_theta_max 1.000
_diffrn_measurement_device_type 'Nicolet P3/F'
_diffrn_measurement_method Wyckoff-Scan
_diffrn_radiation_monochromator graphite
_diffrn_radiation_source 'sealed tube'
_diffrn_radiation_type MoK\a
_diffrn_radiation_wavelength 0.71073
_diffrn_reflns_av_R_equivalents 0.0000
_diffrn_reflns_av_sigmaI/netI 0.0164
_diffrn_reflns_limit_h_max 28
_diffrn_reflns_limit_h_min -35
_diffrn_reflns_limit_k_max 9
_diffrn_reflns_limit_k_min 0
_diffrn_reflns_limit_l_max 25
_diffrn_reflns_limit_l_min 0
_diffrn_reflns_number 3817
_diffrn_reflns_theta_full 28.00
_diffrn_reflns_theta_max 28.00
_diffrn_reflns_theta_min 1.87
_diffrn_standards_decay_% 2
_diffrn_standards_interval_count 50
_diffrn_standards_number 3
_exptl_absorpt_coefficient_mu 0.076
_exptl_absorpt_correction_type none
_exptl_crystal_colour colourless
_exptl_crystal_density_diffrn 1.190
_exptl_crystal_density_method 'not measured'
_exptl_crystal_description block
_exptl_crystal_F_000 1216
_exptl_crystal_size_max 0.45
_exptl_crystal_size_mid 0.30
_exptl_crystal_size_min 0.20
_refine_diff_density_max 0.205
_refine_diff_density_min -0.158
_refine_ls_extinction_coef 0.0126(12)
_refine_ls_extinction_expression Fc^*^=kFc[1+0.001xFc^2^\l^3^/sin(2\q)]^-1/4^
_refine_ls_extinction_method 'SHELXL97 (Sheldrick, 2008)'
_refine_ls_goodness_of_fit_ref 1.036
_refine_ls_hydrogen_treatment constr
_refine_ls_matrix_type full
_refine_ls_number_parameters 195
_refine_ls_number_reflns 3817
_refine_ls_number_restraints 0
_refine_ls_restrained_S_all 1.036
_refine_ls_R_factor_all 0.0745
_refine_ls_R_factor_gt 0.0547
_refine_ls_shift/su_max 0.000
_refine_ls_shift/su_mean 0.000
_refine_ls_structure_factor_coef Fsqd
_refine_ls_weighting_details 'calc w=1/[\s^2^(Fo^2^)+(0.0907P)^2^+0.4749P] where P=(Fo^2^+2Fc^2^)/3'
_refine_ls_weighting_scheme calc
_refine_ls_wR_factor_gt 0.1481
_refine_ls_wR_factor_ref 0.1609
_reflns_number_gt 2770
_reflns_number_total 3817
_reflns_threshold_expression I>2\s(I)
_cod_data_source_file kp2467sup1.cif
_cod_data_source_block I
_cod_original_sg_symbol_H-M 'C 2/c'
_cod_database_code 2239235
_cod_database_fobs_code 2239235

loop_
_symmetry_equiv_pos_as_xyz
'x, y, z'
'-x, y, -z+1/2'
'x+1/2, y+1/2, z'
'-x+1/2, y+1/2, -z+1/2'
'-x, -y, -z'
'x, -y, z-1/2'
'-x+1/2, -y+1/2, -z'
'x+1/2, -y+1/2, z-1/2'

loop_
_atom_site_type_symbol
_atom_site_label
_atom_site_fract_x
_atom_site_fract_y
_atom_site_fract_z
_atom_site_U_iso_or_equiv
_atom_site_adp_type
_atom_site_calc_flag
_atom_site_refinement_flags
_atom_site_occupancy
_atom_site_symmetry_multiplicity
N N1 0.08203(6) 0.45184(19) 0.19928(10) 0.0707(4) Uani d . 1 1
N N2 0.05887(6) 0.71681(18) 0.12254(7) 0.0580(3) Uani d . 1 1
N N3 -0.01532(6) 0.56477(18) 0.13348(9) 0.0647(4) Uani d . 1 1
C C1 0.03887(6) 0.5790(2) 0.15042(9) 0.0569(4) Uani d . 1 1
C C2 0.07023(9) 0.3255(3) 0.24493(16) 0.0970(7) Uani d . 1 1
H H2A 0.0506 0.3854 0.2671 0.146 Uiso calc R 1 1
H H2B 0.1084 0.2751 0.2908 0.146 Uiso calc R 1 1
H H2C 0.0439 0.2325 0.2071 0.146 Uiso calc R 1 1
C C3 0.12795(8) 0.4022(3) 0.18495(13) 0.0820(6) Uani d . 1 1
H H3A 0.1185 0.2864 0.1593 0.123 Uiso calc R 1 1
H H3B 0.1678 0.3999 0.2381 0.123 Uiso calc R 1 1
H H3C 0.1279 0.4875 0.1480 0.123 Uiso calc R 1 1
C C4 0.02692(9) 0.7432(3) 0.03201(10) 0.0774(5) Uani d . 1 1
H H4A 0.0262 0.8677 0.0204 0.116 Uiso calc R 1 1
H H4B -0.0145 0.7000 0.0029 0.116 Uiso calc R 1 1
H H4C 0.0478 0.6793 0.0128 0.116 Uiso calc R 1 1
C C5 0.11327(6) 0.8100(2) 0.18048(9) 0.0525(3) Uani d . 1 1
C C6 0.13389(7) 0.8259(2) 0.26485(9) 0.0586(4) Uani d . 1 1
H H6 0.1117 0.7736 0.2828 0.070 Uiso calc R 1 1
C C7 0.18709(7) 0.9188(2) 0.32194(10) 0.0663(4) Uani d . 1 1
H H7 0.2004 0.9275 0.3781 0.080 Uiso calc R 1 1
C C8 0.22101(8) 0.9991(3) 0.29729(13) 0.0744(5) Uani d . 1 1
H H8 0.2570 1.0604 0.3363 0.089 Uiso calc R 1 1
C C9 0.20037(8) 0.9863(3) 0.21424(13) 0.0768(5) Uani d . 1 1
H H9 0.2225 1.0410 0.1967 0.092 Uiso calc R 1 1
C C10 0.14755(8) 0.8943(2) 0.15616(11) 0.0674(4) Uani d . 1 1
H H10 0.1345 0.8879 0.1000 0.081 Uiso calc R 1 1
C C11 -0.05759(6) 0.7075(2) 0.09794(9) 0.0570(4) Uani d . 1 1
C C12 -0.11896(7) 0.6672(2) 0.03552(11) 0.0676(4) Uani d . 1 1
H H12 -0.1300 0.5498 0.0180 0.081 Uiso calc R 1 1
C C13 -0.16389(7) 0.7981(3) -0.00107(11) 0.0683(4) Uani d . 1 1
H H13 -0.2044 0.7684 -0.0438 0.082 Uiso calc R 1 1
C C14 -0.14870(7) 0.9715(2) 0.02570(10) 0.0607(4) Uani d . 1 1
C C15 -0.08802(7) 1.0149(2) 0.08889(10) 0.0626(4) Uani d . 1 1
H H15 -0.0774 1.1321 0.1072 0.075 Uiso calc R 1 1
C C16 -0.04339(7) 0.8840(2) 0.12449(10) 0.0610(4) Uani d . 1 1
H H16 -0.0030 0.9144 0.1671 0.073 Uiso calc R 1 1
O O1 -0.19000(6) 1.11075(18) -0.00565(8) 0.0812(4) Uani d . 1 1
C C17 -0.25343(8) 1.0690(3) -0.06419(12) 0.0898(7) Uani d . 1 1
H H17A -0.2772 1.1766 -0.0817 0.135 Uiso calc R 1 1
H H17B -0.2661 0.9915 -0.0376 0.135 Uiso calc R 1 1
H H17C -0.2597 1.0108 -0.1128 0.135 Uiso calc R 1 1

loop_
_atom_site_aniso_label
_atom_site_aniso_U_11
_atom_site_aniso_U_22
_atom_site_aniso_U_33
_atom_site_aniso_U_12
_atom_site_aniso_U_13
_atom_site_aniso_U_23
N1 0.0551(7) 0.0659(8) 0.0859(10) 0.0101(6) 0.0379(7) 0.0117(7)
N2 0.0533(7) 0.0721(8) 0.0512(6) 0.0078(6) 0.0318(6) 0.0042(6)
N3 0.0481(6) 0.0664(8) 0.0729(8) 0.0038(6) 0.0312(6) 0.0037(6)
C1 0.0486(7) 0.0594(8) 0.0585(8) 0.0050(6) 0.0286(6) 0.0002(6)
C2 0.0641(10) 0.0750(12) 0.1319(18) 0.0057(9) 0.0453(12) 0.0345(12)
C3 0.0589(9) 0.0856(12) 0.0863(12) 0.0236(9) 0.0333(9) -0.0041(10)
C4 0.0842(12) 0.0862(12) 0.0534(9) 0.0075(10) 0.0350(9) 0.0023(8)
C5 0.0502(7) 0.0610(8) 0.0559(7) 0.0110(6) 0.0362(6) 0.0060(6)
C6 0.0544(7) 0.0747(9) 0.0563(8) 0.0062(7) 0.0376(7) 0.0068(7)
C7 0.0552(8) 0.0834(11) 0.0590(8) 0.0057(8) 0.0323(7) -0.0003(8)
C8 0.0514(8) 0.0812(11) 0.0880(12) 0.0003(8) 0.0390(8) -0.0004(9)
C9 0.0654(10) 0.0875(12) 0.1004(13) 0.0015(9) 0.0611(10) 0.0110(10)
C10 0.0699(9) 0.0834(11) 0.0705(9) 0.0097(8) 0.0531(8) 0.0099(8)
C11 0.0455(7) 0.0688(9) 0.0574(8) 0.0028(6) 0.0302(6) 0.0023(7)
C12 0.0486(8) 0.0723(10) 0.0731(10) -0.0024(7) 0.0302(7) -0.0046(8)
C13 0.0446(7) 0.0873(12) 0.0633(9) 0.0040(7) 0.0257(7) -0.0003(8)
C14 0.0530(8) 0.0815(11) 0.0567(8) 0.0136(7) 0.0369(7) 0.0079(7)
C15 0.0586(8) 0.0691(9) 0.0671(9) 0.0028(7) 0.0405(8) -0.0083(7)
C16 0.0467(7) 0.0763(10) 0.0577(8) 0.0024(7) 0.0290(6) -0.0083(7)
O1 0.0646(7) 0.0920(9) 0.0876(8) 0.0245(6) 0.0445(7) 0.0114(7)
C17 0.0629(10) 0.1322(18) 0.0652(10) 0.0366(11) 0.0318(9) 0.0137(11)

loop_
_atom_type_symbol
_atom_type_description
_atom_type_scat_dispersion_real
_atom_type_scat_dispersion_imag
_atom_type_scat_source
C C 0.0033 0.0016 'International Tables Vol C Tables 4.2.6.8 and 6.1.1.4'
H H 0.0000 0.0000 'International Tables Vol C Tables 4.2.6.8 and 6.1.1.4'
N N 0.0061 0.0033 'International Tables Vol C Tables 4.2.6.8 and 6.1.1.4'
O O 0.0106 0.0060 'International Tables Vol C Tables 4.2.6.8 and 6.1.1.4'

loop_
_geom_angle_atom_site_label_1
_geom_angle_atom_site_label_2
_geom_angle_atom_site_label_3
_geom_angle
C1 N1 C2 119.01(14)
C1 N1 C3 120.83(15)
C2 N1 C3 116.97(15)
C5 N2 C1 120.47(12)
C5 N2 C4 120.59(13)
C1 N2 C4 118.38(14)
C1 N3 C11 121.50(14)
N3 C1 N1 119.29(15)
N3 C1 N2 125.61(14)
N1 C1 N2 115.10(13)
N1 C2 H2A 109.5
N1 C2 H2B 109.5
H2A C2 H2B 109.5
N1 C2 H2C 109.5
H2A C2 H2C 109.5
H2B C2 H2C 109.5
N1 C3 H3A 109.5
N1 C3 H3B 109.5
H3A C3 H3B 109.5
N1 C3 H3C 109.5
H3A C3 H3C 109.5
H3B C3 H3C 109.5
N2 C4 H4A 109.5
N2 C4 H4B 109.5
H4A C4 H4B 109.5
N2 C4 H4C 109.5
H4A C4 H4C 109.5
H4B C4 H4C 109.5
C6 C5 C10 117.68(15)
C6 C5 N2 120.15(13)
C10 C5 N2 122.15(13)
C7 C6 C5 120.37(14)
C7 C6 H6 119.8
C5 C6 H6 119.8
C6 C7 C8 121.31(16)
C6 C7 H7 119.3
C8 C7 H7 119.3
C9 C8 C7 118.47(17)
C9 C8 H8 120.8
C7 C8 H8 120.8
C8 C9 C10 121.32(15)
C8 C9 H9 119.3
C10 C9 H9 119.3
C9 C10 C5 120.83(15)
C9 C10 H10 119.6
C5 C10 H10 119.6
C16 C11 C12 117.32(14)
C16 C11 N3 124.97(13)
C12 C11 N3 117.57(15)
C13 C12 C11 121.54(17)
C13 C12 H12 119.2
C11 C12 H12 119.2
C14 C13 C12 120.06(15)
C14 C13 H13 120.0
C12 C13 H13 120.0
C13 C14 O1 124.56(14)
C13 C14 C15 119.57(15)
O1 C14 C15 115.87(16)
C16 C15 C14 120.01(16)
C16 C15 H15 120.0
C14 C15 H15 120.0
C15 C16 C11 121.46(14)
C15 C16 H16 119.3
C11 C16 H16 119.3
C14 O1 C17 117.52(16)
O1 C17 H17A 109.5
O1 C17 H17B 109.5
H17A C17 H17B 109.5
O1 C17 H17C 109.5
H17A C17 H17C 109.5
H17B C17 H17C 109.5

loop_
_geom_bond_atom_site_label_1
_geom_bond_atom_site_label_2
_geom_bond_distance
N1 C1 1.3682(19)
N1 C2 1.450(3)
N1 C3 1.453(2)
N2 C5 1.4035(19)
N2 C1 1.408(2)
N2 C4 1.4513(19)
N3 C1 1.2889(19)
N3 C11 1.4133(19)
C2 H2A 0.9600
C2 H2B 0.9600
C2 H2C 0.9600
C3 H3A 0.9600
C3 H3B 0.9600
C3 H3C 0.9600
C4 H4A 0.9600
C4 H4B 0.9600
C4 H4C 0.9600
C5 C6 1.394(2)
C5 C10 1.399(2)
C6 C7 1.381(2)
C6 H6 0.9300
C7 C8 1.383(2)
C7 H7 0.9300
C8 C9 1.368(3)
C8 H8 0.9300
C9 C10 1.376(3)
C9 H9 0.9300
C10 H10 0.9300
C11 C16 1.392(2)
C11 C12 1.393(2)
C12 C13 1.386(2)
C12 H12 0.9300
C13 C14 1.374(3)
C13 H13 0.9300
C14 O1 1.3792(19)
C14 C15 1.389(2)
C15 C16 1.382(2)
C15 H15 0.9300
C16 H16 0.9300
O1 C17 1.423(2)
C17 H17A 0.9600
C17 H17B 0.9600
C17 H17C 0.9600

loop_
_geom_hbond_atom_site_label_D
_geom_hbond_atom_site_label_H
_geom_hbond_atom_site_label_A
_geom_hbond_site_symmetry_A
_geom_hbond_distance_DH
_geom_hbond_distance_HA
_geom_hbond_distance_DA
_geom_hbond_angle_DHA
_geom_hbond_publ_flag
C17 H17A O1 7_475 0.96 2.81 3.502(2) 130 y

loop_
_geom_torsion_atom_site_label_1
_geom_torsion_atom_site_label_2
_geom_torsion_atom_site_label_3
_geom_torsion_atom_site_label_4
_geom_torsion
C11 N3 C1 N1 167.43(14)
C11 N3 C1 N2 -12.8(2)
C2 N1 C1 N3 -12.6(2)
C3 N1 C1 N3 146.64(17)
C2 N1 C1 N2 167.62(17)
C3 N1 C1 N2 -33.2(2)
C5 N2 C1 N3 128.72(16)
C4 N2 C1 N3 -59.8(2)
C5 N2 C1 N1 -51.48(19)
C4 N2 C1 N1 120.04(16)
C1 N2 C5 C6 -27.5(2)
C4 N2 C5 C6 161.16(15)
C1 N2 C5 C10 154.51(14)
C4 N2 C5 C10 -16.8(2)
C10 C5 C6 C7 -1.4(2)
N2 C5 C6 C7 -179.44(14)
C5 C6 C7 C8 0.4(2)
C6 C7 C8 C9 0.6(3)
C7 C8 C9 C10 -0.8(3)
C8 C9 C10 C5 -0.2(3)
C6 C5 C10 C9 1.3(2)
N2 C5 C10 C9 179.28(15)
C1 N3 C11 C16 -44.6(2)
C1 N3 C11 C12 139.97(16)
C16 C11 C12 C13 2.3(3)
N3 C11 C12 C13 178.05(15)
C11 C12 C13 C14 -1.8(3)
C12 C13 C14 O1 -179.03(15)
C12 C13 C14 C15 0.7(2)
C13 C14 C15 C16 -0.1(2)
O1 C14 C15 C16 179.66(14)
C14 C15 C16 C11 0.6(2)
C12 C11 C16 C15 -1.6(2)
N3 C11 C16 C15 -177.09(14)
C13 C14 O1 C17 5.9(2)
C15 C14 O1 C17 -173.79(14)
